data_7223860
loop_
_publ_author_name
'Dharavath, Srinivas'
'Ghule, Vikas'

_publ_section_title
;
 Synthesis of Nitrate Ester and Nitramine Derivatives of Polyfluoro Alkyl
 Compounds for High Energy Materials
;
_journal_name_full 'RSC Adv.'
_journal_paper_doi 10.1039/C5RA24615F
_journal_year 2016
_chemical_formula_moiety '0.09(C6 H6 F4 N4 O8)'
_chemical_formula_sum 'C6 H6 F4 N4 O8'
_chemical_formula_weight 338
_chemical_name_systematic
;
 ? 
;
_space_group_crystal_system monoclinic
_space_group_IT_number 14
_space_group_name_Hall '-P 2yn'
_space_group_name_H-M_alt 'P 1 21/n 1'
_symmetry_space_group_name_Hall '-P 2yn'
_symmetry_space_group_name_H-M 'P 1 21/n 1'
_atom_sites_solution_hydrogens geom
_atom_sites_solution_primary direct
_atom_sites_solution_secondary difmap
_audit_creation_date 2015-01-30
_audit_creation_method
;
  Olex2 1.1
  (compiled 2011.11.01 svn.r2039, GUI svn.r3906)
;
_audit_update_record
;
2015-11-19 deposited with the CCDC.
2016-01-07 downloaded from the CCDC.
;
_cell_angle_alpha 90.00
_cell_angle_beta 130.54(3)
_cell_angle_gamma 90.00
_cell_formula_units_Z 2
_cell_length_a 11.4164(17)
_cell_length_b 13.6481(9)
_cell_length_c 4.9679(8)
_cell_measurement_reflns_used 705
_cell_measurement_temperature 293(2)
_cell_measurement_theta_max 71.5040
_cell_measurement_theta_min 3.2510
_cell_volume 588.2(3)
_computing_cell_refinement
;
CrysAlisPro, Agilent Technologies,
Version 1.171.37.34i (release 04-08-2014 CrysAlis171 .NET)
(compiled Aug  4 2014,14:34:23)
;
_computing_data_collection
;
CrysAlisPro, Agilent Technologies,
Version 1.171.37.34i (release 04-08-2014 CrysAlis171 .NET)
(compiled Aug  4 2014,14:34:23)
;
_computing_data_reduction
;
CrysAlisPro, Agilent Technologies,
Version 1.171.37.34i (release 04-08-2014 CrysAlis171 .NET)
(compiled Aug  4 2014,14:34:23)
;
_computing_molecular_graphics
;
O. V. Dolomanov, L. J. Bourhis, R. J. Gildea, J. A. K. Howard and H. Puschmann,
OLEX2: a complete structure solution, refinement and analysis program.
J. Appl. Cryst. (2009). 42, 339-341.
;
_computing_publication_material
;
O. V. Dolomanov, L. J. Bourhis, R. J. Gildea, J. A. K. Howard and H. Puschmann,
OLEX2: a complete structure solution, refinement and analysis program.
J. Appl. Cryst. (2009). 42, 339-341.
;
_computing_structure_refinement
;
XL, G.M. Sheldrick, Acta Cryst.
(2008). A64, 112-122
;
_computing_structure_solution
;
XS, G.M. Sheldrick, Acta Cryst.
(2008). A64, 112-122
;
_diffrn_ambient_temperature 293(2)
_diffrn_detector 'CCD plate'
_diffrn_detector_area_resol_mean 16.3291
_diffrn_detector_type Eos
_diffrn_measured_fraction_theta_full 0.7395
_diffrn_measured_fraction_theta_max 0.7495
_diffrn_measurement_details
;
  1 omega  -56.00  -23.00   1.0000   10.0000
omega____ theta____ kappa____ phi______ frames
    -      -33.5000  -57.0000  -60.0000 33

  2 omega  -99.00  -59.00   1.0000   10.0000
omega____ theta____ kappa____ phi______ frames
    -      -33.5000  -57.0000  -60.0000 40

  3 omega   -4.00   50.00   1.0000   10.0000
omega____ theta____ kappa____ phi______ frames
    -       35.5136  -99.0000  -30.0000 54

  4 omega   54.00   80.00   1.0000   10.0000
omega____ theta____ kappa____ phi______ frames
    -       35.5136   57.0000   30.0000 26

  5 omega    2.00   27.00   1.0000   10.0000
omega____ theta____ kappa____ phi______ frames
    -       35.5136  -99.0000  120.0000 25

  6 omega   41.00   66.00   1.0000   10.0000
omega____ theta____ kappa____ phi______ frames
    -       35.5136  -99.0000  120.0000 25

  7 omega   65.00   91.00   1.0000   10.0000
omega____ theta____ kappa____ phi______ frames
    -       35.5136   37.0000 -150.0000 26

  8 omega   39.00   90.00   1.0000   25.0000
omega____ theta____ kappa____ phi______ frames
    -      108.0000  -30.0000 -120.0000 51

  9 omega  138.00  175.00   1.0000   25.0000
omega____ theta____ kappa____ phi______ frames
    -      108.0000  111.0000  -90.0000 37

 10 omega   44.00   89.00   1.0000   25.0000
omega____ theta____ kappa____ phi______ frames
    -      108.0000  -45.0000  -60.0000 45

 11 omega  107.00  133.00   1.0000   25.0000
omega____ theta____ kappa____ phi______ frames
    -      108.0000  111.0000  -90.0000 26

 12 omega   39.00   71.00   1.0000   25.0000
omega____ theta____ kappa____ phi______ frames
    -      108.0000  -30.0000 -150.0000 32

 13 omega   55.00  103.00   1.0000   25.0000
omega____ theta____ kappa____ phi______ frames
    -      108.0000 -111.0000    0.0000 48
;
_diffrn_measurement_device 'four-circle diffractometer'
_diffrn_measurement_device_type 'Xcalibur, Eos, Gemini'
_diffrn_measurement_method '\w scans'
_diffrn_orient_matrix_UB_11 0.0462132000
_diffrn_orient_matrix_UB_12 -0.1019895000
_diffrn_orient_matrix_UB_13 0.1742862000
_diffrn_orient_matrix_UB_21 -0.1708916000
_diffrn_orient_matrix_UB_22 -0.0304863000
_diffrn_orient_matrix_UB_23 -0.2485846000
_diffrn_orient_matrix_UB_31 0.0127200000
_diffrn_orient_matrix_UB_32 -0.0375963000
_diffrn_orient_matrix_UB_33 -0.2727125000
_diffrn_radiation_monochromator graphite
_diffrn_radiation_probe x-ray
_diffrn_radiation_type 'Cu K\a'
_diffrn_radiation_wavelength 1.54184
_diffrn_reflns_av_R_equivalents 0.0079
_diffrn_reflns_av_unetI/netI 0.0130
_diffrn_reflns_limit_h_max 13
_diffrn_reflns_limit_h_min -8
_diffrn_reflns_limit_k_max 10
_diffrn_reflns_limit_k_min -16
_diffrn_reflns_limit_l_max 3
_diffrn_reflns_limit_l_min -5
_diffrn_reflns_number 1137
_diffrn_reflns_theta_full 70.79
_diffrn_reflns_theta_max 71.79
_diffrn_reflns_theta_min 6.04
_diffrn_source 'Enhance (Cu) X-ray Source'
_exptl_absorpt_coefficient_mu 1.924
_exptl_absorpt_correction_T_max 1.00000
_exptl_absorpt_correction_T_min 0.28816
_exptl_absorpt_correction_type multi-scan
_exptl_absorpt_process_details
;
CrysAlisPro, Agilent Technologies,
Version 1.171.37.34i (release 04-08-2014 CrysAlis171 .NET)
(compiled Aug  4 2014,14:34:23)
Empirical absorption correction using spherical harmonics,
 implemented in SCALE3 ABSPACK scaling algorithm.
;
_exptl_crystal_density_diffrn 1.908
_exptl_crystal_density_method 'not measured'
_exptl_crystal_F_000 509
_exptl_crystal_size_max 1.0
_exptl_crystal_size_mid 0.8
_exptl_crystal_size_min 0.6
_refine_diff_density_max 0.300
_refine_diff_density_min -0.346
_refine_diff_density_rms 0.091
_refine_ls_extinction_method none
_refine_ls_goodness_of_fit_ref 2.000
_refine_ls_hydrogen_treatment mixed
_refine_ls_matrix_type full
_refine_ls_number_parameters 100
_refine_ls_number_reflns 862
_refine_ls_number_restraints 0
_refine_ls_restrained_S_all 2.033
_refine_ls_R_factor_all 0.0663
_refine_ls_R_factor_gt 0.0641
_refine_ls_shift/su_max 0.012
_refine_ls_shift/su_mean 0.002
_refine_ls_structure_factor_coef Fsqd
_refine_ls_weighting_details 'calc w=1/[\s^2^(Fo^2^)+(0.1000P)^2^+0.0000P] where P=(Fo^2^+2Fc^2^)/3'
_refine_ls_weighting_scheme calc
_refine_ls_wR_factor_gt 0.2209
_refine_ls_wR_factor_ref 0.2222
_reflns_number_gt 824
_reflns_number_total 862
_reflns_threshold_expression >2sigma(I)
_cod_data_source_file c5ra24615f2.cif
_cod_data_source_block srinu
_cod_original_cell_volume 588.28(13)
_cod_database_code 7223860
_chemical_oxdiff_formula 'C6 H6 F4 N4 O8'
_chemical_oxdiff_usercomment SRINIVAS
_reflns_odcompleteness_completeness 77.95
_reflns_odcompleteness_iscentric 1
_reflns_odcompleteness_theta 66.97

loop_
_space_group_symop_id
_space_group_symop_operation_xyz
1 'x, y, z'
2 '-x+1/2, y+1/2, -z+1/2'
3 '-x, -y, -z'
4 'x-1/2, -y-1/2, z-1/2'

loop_
_atom_site_label
_atom_site_type_symbol
_atom_site_fract_x
_atom_site_fract_y
_atom_site_fract_z
_atom_site_U_iso_or_equiv
_atom_site_adp_type
_atom_site_occupancy
_atom_site_symmetry_multiplicity
_atom_site_calc_flag
_atom_site_refinement_flags
F1 F 0.4746(2) 0.10678(14) 0.2758(6) 0.0553(7) Uani 1 1 d .
O2 O 0.1747(2) 0.07528(16) -0.0592(5) 0.0374(7) Uani 1 1 d .
F3 F 0.3956(2) -0.03922(17) 0.0645(5) 0.0534(7) Uani 1 1 d .
C5 C 0.0532(3) 0.11367(18) -0.1150(7) 0.0300(7) Uani 1 1 d .
N6 N -0.1746(3) 0.20332(17) -0.6015(6) 0.0387(8) Uani 1 1 d .
N7 N -0.0393(3) 0.1524(2) -0.4516(7) 0.0398(7) Uani 1 1 d .
H7 H -0.0118 0.1447 -0.5755 0.048 Uiso 1 1 calc R
O8 O -0.2311(3) 0.19853(18) -0.4651(7) 0.0517(8) Uani 1 1 d .
C9 C 0.4299(3) 0.02123(18) 0.3223(7) 0.0305(7) Uani 1 1 d .
O10 O -0.2248(3) 0.2475(2) -0.8671(7) 0.0644(9) Uani 1 1 d .
C1 C 0.2910(3) 0.0366(2) 0.2898(8) 0.0363(8) Uani 1 1 d .
H1A H 0.2576 -0.0248 0.3187 0.044 Uiso 1 1 calc R
H1B H 0.3138 0.0825 0.4675 0.044 Uiso 1 1 calc R
O4 O 0.0299(2) 0.11178(15) 0.0855(5) 0.0390(7) Uani 1 1 d .

loop_
_atom_site_aniso_label
_atom_site_aniso_U_11
_atom_site_aniso_U_22
_atom_site_aniso_U_33
_atom_site_aniso_U_23
_atom_site_aniso_U_13
_atom_site_aniso_U_12
F1 0.0372(10) 0.0549(11) 0.0757(15) 0.0276(10) 0.0376(11) 0.0061(7)
O2 0.0272(10) 0.0563(13) 0.0327(11) 0.0094(8) 0.0213(10) 0.0102(8)
F3 0.0390(11) 0.0788(14) 0.0399(11) -0.0093(9) 0.0245(10) 0.0100(8)
C5 0.0252(13) 0.0343(13) 0.0332(14) -0.0019(10) 0.0202(12) -0.0014(9)
N6 0.0304(12) 0.0369(13) 0.0398(14) 0.0015(11) 0.0188(12) 0.0031(9)
N7 0.0284(13) 0.0590(15) 0.0347(13) 0.0094(11) 0.0218(12) 0.0115(10)
O8 0.0386(13) 0.0630(15) 0.0660(16) 0.0143(12) 0.0395(14) 0.0150(10)
C9 0.0266(14) 0.0363(13) 0.0342(14) 0.0035(10) 0.0223(13) 0.0014(9)
O10 0.0648(17) 0.0741(19) 0.0483(14) 0.0291(14) 0.0341(14) 0.0309(13)
C1 0.0263(13) 0.0510(15) 0.0351(15) 0.0094(12) 0.0214(13) 0.0086(10)
O4 0.0324(11) 0.0560(13) 0.0355(12) 0.0005(9) 0.0251(10) 0.0053(8)

loop_
_atom_type_symbol
_atom_type_description
_atom_type_scat_dispersion_real
_atom_type_scat_dispersion_imag
_atom_type_scat_source
C C 0.0181 0.0091 'International Tables Vol C Tables 4.2.6.8 and 6.1.1.4'
H H 0.0000 0.0000 'International Tables Vol C Tables 4.2.6.8 and 6.1.1.4'
N N 0.0311 0.0180 'International Tables Vol C Tables 4.2.6.8 and 6.1.1.4'
O O 0.0492 0.0322 'International Tables Vol C Tables 4.2.6.8 and 6.1.1.4'
F F 0.0727 0.0534 'International Tables Vol C Tables 4.2.6.8 and 6.1.1.4'
S S 0.3331 0.5567 'International Tables Vol C Tables 4.2.6.8 and 6.1.1.4'

loop_
_geom_angle_atom_site_label_1
_geom_angle_atom_site_label_2
_geom_angle_atom_site_label_3
_geom_angle
_geom_angle_site_symmetry_3
C5 O2 C1 114.6(2) .
O2 C5 N7 106.0(2) .
O4 C5 O2 126.0(3) .
O4 C5 N7 127.9(2) .
O8 N6 N7 119.2(3) .
O8 N6 O10 126.6(3) .
O10 N6 N7 114.2(3) .
C5 N7 N6 123.4(3) .
F1 C9 C9 107.2(3) 3_656
F1 C9 C1 110.5(2) .
F3 C9 F1 106.0(3) .
F3 C9 C9 107.7(3) 3_656
F3 C9 C1 110.4(2) .
C1 C9 C9 114.6(3) 3_656
O2 C1 C9 105.3(2) .

loop_
_geom_bond_atom_site_label_1
_geom_bond_atom_site_label_2
_geom_bond_distance
_geom_bond_site_symmetry_2
F1 C9 1.353(3) .
O2 C5 1.333(3) .
O2 C1 1.434(3) .
F3 C9 1.350(3) .
C5 N7 1.377(4) .
C5 O4 1.186(4) .
N6 N7 1.389(3) .
N6 O8 1.203(4) .
N6 O10 1.204(4) .
C9 C9 1.530(5) 3_656
C9 C1 1.501(4) .
